data_1525598
loop_
_publ_author_name
'Babizhet'sky, V.S.'
'Weitzer, F.'
'Hiebl, K.'

_publ_section_title
;
 Structural chemistry, magnetic and electrical properties of ternary
 rare-earth nickel phosphides, R20 Ni42 P30 (R = Ce, Sm)
;
_journal_name_full 'Journal of Alloys Compd.'
_journal_page_first 250
_journal_page_last 253
_journal_volume 317
_journal_year 2001
_chemical_formula_sum 'Ce20 Ni42 P30'
_space_group_IT_number 176
_symmetry_space_group_name_Hall '-P 6c'
_symmetry_space_group_name_H-M 'P 63/m'
_cell_angle_alpha 90
_cell_angle_beta 90
_cell_angle_gamma 120
_cell_formula_units_Z 1
_cell_length_a 20.462
_cell_length_b 20.462
_cell_length_c 3.89184
_cell_volume 1411.178
_citation_journal_id_ASTM JALCEU
_cod_data_source_file Babizhetsky_JALCEU_2001_1210.cif
_cod_data_source_block Ce20Ni42P30
_cod_database_code 1525598

loop_
_symmetry_equiv_pos_as_xyz
x,y,z
x-y,x,z+1/2
-y,x-y,z
-x,-y,z+1/2
-x+y,-x,z
y,-x+y,z+1/2
-x,-y,-z
-x+y,-x,-z-1/2
y,-x+y,-z
x,y,-z-1/2
x-y,x,-z
-y,x-y,-z-1/2

loop_
_atom_site_label
_atom_site_type_symbol
_atom_site_fract_x
_atom_site_fract_y
_atom_site_fract_z
_atom_site_occupancy
_atom_site_U_iso_or_equiv
P5 P 0.921 0.495 0.25 1 0.0
Ce1 Ce 0.3333 0.6667 0.25 1 0.0
Ni5 Ni 0.938 0.789 0.25 1 0.0
P1 P 0.668 0.634 0.25 1 0.0
Ni7 Ni 0.873 0.963 0.25 0.78 0.0
Ni2 Ni 0.454 0.994 0.25 1 0.0
P3 P 0.851 0.835 0.25 1 0.0
Ce2 Ce 0.2978 0.8409 0.25 1 0.0
Ni3 Ni 0.763 0.592 0.25 1 0.0
P4 P 0.888 0.666 0.25 1 0.0
Ce4 Ce 0.7161 0.9149 0.25 1 0.0
Ce3 Ce 0.5068 0.8764 0.25 1 0.0
Ni1 Ni 0.243 0.962 0.25 1 0.0
Ni6 Ni 0.976 0.634 0.25 1 0.0
P2 P 0.704 0.46 0.25 1 0.0
Ni4 Ni 0.779 0.41 0.25 1 0.0
Ni8 Ni 0.933 0.98 0.25 0.22 0.0
